data_7717866
loop_
_publ_author_name
'Ding, Yi'
'Ma, Yinghua'
'Tang, Yongheng'
'Fu, Yang'
'Wan, Jiayi'
'Xu, Zhiyuan'
'He, Yifei'
'Shi, Zhenhai'
'Nazish, Mohd'
'Wu, Peng'
'Roesky, Herbert W.'

_publ_section_title
;
 The Divergent Reactivity of \b-diketiminato Aluminium Hydride with
 Organophosphoryl Compounds
;
_journal_name_full 'Dalton Transactions'
_journal_paper_doi 10.1039/D4DT03397C
_journal_year 2025
_chemical_formula_moiety 'C41 H51 Al N2 O2'
_chemical_formula_sum 'C41 H51 Al N2 O2'
_chemical_formula_weight 630.81
_space_group_crystal_system orthorhombic
_space_group_IT_number 64
_space_group_name_Hall '-C 2ac 2'
_space_group_name_H-M_alt 'C m c e'
_atom_sites_solution_hydrogens geom
_atom_sites_solution_primary iterative
_audit_block_doi 10.5517/ccdc.csd.cc2m2w1n
_audit_creation_date 2025-01-09
_audit_creation_method
;
Olex2 1.3
(compiled 2020.11.12 svn.r5f609507 for OlexSys, GUI svn.r6226)
;
_audit_update_record
;
2025-01-09 deposited with the CCDC.	2025-01-22 downloaded from the CCDC.
;
_cell_angle_alpha 90
_cell_angle_beta 90
_cell_angle_gamma 90
_cell_formula_units_Z 8
_cell_length_a 21.5775(7)
_cell_length_b 24.3473(7)
_cell_length_c 16.4561(5)
_cell_measurement_reflns_used 4095
_cell_measurement_temperature 150.00
_cell_measurement_theta_max 70.815
_cell_measurement_theta_min 3.834
_cell_volume 8645.3(5)
_computing_cell_refinement 'SAINT V8.40B (?, 2016)'
_computing_data_reduction 'SAINT V8.40B (?, 2016)'
_computing_molecular_graphics 'Olex2 1.3 (Dolomanov et al., 2009)'
_computing_publication_material 'Olex2 1.3 (Dolomanov et al., 2009)'
_computing_structure_refinement 'SHELXL 2018/3 (Sheldrick, 2015)'
_computing_structure_solution 'olex2.solve 1.3 (Bourhis et al., 2015)'
_diffrn_ambient_temperature 150.0
_diffrn_measured_fraction_theta_full 0.999
_diffrn_measured_fraction_theta_max 0.993
_diffrn_measurement_device_type 'Bruker APEX-II CCD'
_diffrn_measurement_method '\f and \w scans'
_diffrn_radiation_type CuK\a
_diffrn_radiation_wavelength 1.54178
_diffrn_reflns_av_R_equivalents 0.1383
_diffrn_reflns_av_unetI/netI 0.0592
_diffrn_reflns_Laue_measured_fraction_full 0.999
_diffrn_reflns_Laue_measured_fraction_max 0.993
_diffrn_reflns_limit_h_max 26
_diffrn_reflns_limit_h_min -25
_diffrn_reflns_limit_k_max 30
_diffrn_reflns_limit_k_min -27
_diffrn_reflns_limit_l_max 17
_diffrn_reflns_limit_l_min -19
_diffrn_reflns_number 57909
_diffrn_reflns_point_group_measured_fraction_full 0.999
_diffrn_reflns_point_group_measured_fraction_max 0.993
_diffrn_reflns_theta_full 67.679
_diffrn_reflns_theta_max 74.805
_diffrn_reflns_theta_min 3.835
_exptl_absorpt_coefficient_mu 0.638
_exptl_absorpt_correction_T_max 0.7538
_exptl_absorpt_correction_T_min 0.6772
_exptl_absorpt_correction_type multi-scan
_exptl_absorpt_process_details
;
SADABS-2016/2 (Bruker,2016/2) was used for absorption correction.
wR2(int) was 0.0952 before and 0.0758 after correction.
The Ratio of minimum to maximum transmission is 0.8984.
The \l/2 correction factor is Not present.
;
_exptl_crystal_density_diffrn 0.969
_exptl_crystal_description block
_exptl_crystal_F_000 2720
_exptl_crystal_size_max 0.105
_exptl_crystal_size_mid 0.075
_exptl_crystal_size_min 0.075
_refine_diff_density_max 0.740
_refine_diff_density_min -0.530
_refine_diff_density_rms 0.077
_refine_ls_extinction_coef 0.00023(3)
_refine_ls_extinction_expression Fc^*^=kFc[1+0.001xFc^2^\l^3^/sin(2\q)]^-1/4^
_refine_ls_extinction_method 'SHELXL-2018/3 (Sheldrick 2018)'
_refine_ls_goodness_of_fit_ref 0.677
_refine_ls_hydrogen_treatment constr
_refine_ls_matrix_type full
_refine_ls_number_parameters 253
_refine_ls_number_reflns 4529
_refine_ls_number_restraints 87
_refine_ls_restrained_S_all 0.679
_refine_ls_R_factor_all 0.1407
_refine_ls_R_factor_gt 0.1148
_refine_ls_shift/su_max 0.000
_refine_ls_shift/su_mean 0.000
_refine_ls_structure_factor_coef Fsqd
_refine_ls_weighting_details 'w=1/[\s^2^(Fo^2^)+(0.0200P)^2^+200.0000P] where P=(Fo^2^+2Fc^2^)/3'
_refine_ls_weighting_scheme calc
_refine_ls_wR_factor_gt 0.2459
_refine_ls_wR_factor_ref 0.2631
_reflns_Friedel_coverage 0.000
_reflns_number_gt 3235
_reflns_number_total 4529
_reflns_threshold_expression 'I > 2\s(I)'
_cod_data_source_file d4dt03397c2.cif
_cod_data_source_block cu_myh16_6_0ma_a_sq
_cod_original_sg_symbol_Hall '-C 2bc 2'
_cod_database_code 7717866
_shelx_shelxl_version_number 2018/3
_shelx_space_group_comment
;
The symmetry employed for this shelxl refinement is uniquely defined
by the following loop, which should always be used as a source of
symmetry information in preference to the above space-group names.
They are only intended as comments.
;
_olex2_refinement_description
;
1. Fixed Uiso
 At 1.2 times of:
  All C(H) groups
 At 1.5 times of:
  All C(H,H,H) groups
2. Restrained distances
 C9-C27 = C9-C8 = C26-C25 = C19-C18 = C23-C18 = C23-C22 = C22-C21 = C21-C20 =
 C20-C19 = C25_$1-C27
 1.4 with sigma of 0.01
 C26-C10 = C8-C10
 1.4 with sigma of 0.002
3. Rigid bond restraints
 C10, C8, C26, C9, C27, C25
 with sigma for 1-2 distances of 0.02 and sigma for 1-3 distances of 0.02
4. Uiso/Uaniso restraints and constraints
C10 \\sim C8 \\sim C26 \\sim C27 \\sim C25 \\sim C9: within 2A with sigma of
0.02 and sigma for terminal atoms of 0.04 within 2A
Uanis(C8) \\sim Ueq: with sigma of 0.01 and sigma for terminal atoms of 0.02
5. Others
 Fixed Sof: C8(0.5) H8(0.5) C9(0.5) H9(0.5) C25(0.5) H25(0.5) C26(0.5)
 H26(0.5) C27(0.5) H27(0.5)
6.a Ternary CH refined with riding coordinates:
 C24(H24), C6(H6)
6.b Aromatic/amide H refined with riding coordinates:
 C2(H2), C12(H12), C13(H13), C14(H14), C19(H19), C20(H20), C21(H21), C22(H22),
 C23(H23), C8(H8), C9(H9), C25(H25), C26(H26), C27(H27)
6.c Idealised Me refined as rotating group:
 C1(H1A,H1B,H1C), C7(H7A,H7B,H7C), C11(H11A,H11B,H11C), C15(H15A,H15B,H15C),
 C17(H17A,H17B,H17C)
;
_platon_squeeze_void_probe_radius 1.20
_olex2_submission_special_instructions 'No special instructions were received'

loop_
_space_group_symop_operation_xyz
'x, y, z'
'x, -y, -z'
'-x+1/2, y, -z+1/2'
'-x+1/2, -y, z+1/2'
'x+1/2, y+1/2, z'
'x+1/2, -y+1/2, -z'
'-x+1, y+1/2, -z+1/2'
'-x+1, -y+1/2, z+1/2'
'-x, -y, -z'
'-x, y, z'
'x-1/2, -y, z-1/2'
'x-1/2, y, -z-1/2'
'-x+1/2, -y+1/2, -z'
'-x+1/2, y+1/2, z'
'x, -y+1/2, z-1/2'
'x, y+1/2, -z-1/2'

loop_
_atom_site_label
_atom_site_type_symbol
_atom_site_fract_x
_atom_site_fract_y
_atom_site_fract_z
_atom_site_U_iso_or_equiv
_atom_site_adp_type
_atom_site_occupancy
_atom_site_site_symmetry_order
_atom_site_calc_flag
_atom_site_refinement_flags_posn
_atom_site_refinement_flags_adp
_atom_site_refinement_flags_occupancy
_atom_site_disorder_assembly
_atom_site_disorder_group
Al1 Al 0.500000 0.22614(8) 0.37049(11) 0.0421(5) Uani 1 2 d S T P . .
N1 N 0.56512(18) 0.22720(16) 0.4449(2) 0.0456(9) Uani 1 1 d . . . . .
O2 O 0.500000 0.16597(19) 0.3183(3) 0.0535(12) Uani 1 2 d S T P . .
O3 O 0.500000 0.27995(19) 0.3028(3) 0.0515(12) Uani 1 2 d S T P . .
C2 C 0.500000 0.2558(3) 0.5548(4) 0.0524(17) Uani 1 2 d S T P . .
H2 H 0.500001 0.273573 0.606254 0.063 Uiso 1 2 calc R U P . .
C1 C 0.6524(3) 0.3243(2) 0.2864(3) 0.0628(14) Uani 1 1 d . . . . .
H1A H 0.693015 0.319010 0.260983 0.094 Uiso 1 1 calc R U . . .
H1B H 0.640801 0.363132 0.283532 0.094 Uiso 1 1 calc R U . . .
H1C H 0.621370 0.302172 0.257577 0.094 Uiso 1 1 calc R U . . .
C24 C 0.6553(2) 0.3062(2) 0.3753(3) 0.0520(12) Uani 1 1 d . . . . .
H24 H 0.614253 0.314012 0.401052 0.062 Uiso 1 1 calc R U . . .
C3 C 0.6683(2) 0.2455(2) 0.3831(3) 0.0501(11) Uani 1 1 d . . . . .
C4 C 0.6263(2) 0.2078(2) 0.4176(3) 0.0482(11) Uani 1 1 d . . . . .
C5 C 0.6401(3) 0.1524(2) 0.4242(4) 0.0645(15) Uani 1 1 d . . . . .
C6 C 0.5977(3) 0.1117(3) 0.4664(5) 0.086(2) Uani 1 1 d . . . . .
H6 H 0.557257 0.130602 0.476030 0.103 Uiso 1 1 calc R U . . .
C7 C 0.5844(3) 0.0607(3) 0.4139(5) 0.099(3) Uani 1 1 d . . . . .
H7A H 0.564037 0.072033 0.363393 0.149 Uiso 1 1 calc R U . . .
H7B H 0.557316 0.035544 0.443798 0.149 Uiso 1 1 calc R U . . .
H7C H 0.623515 0.042127 0.401041 0.149 Uiso 1 1 calc R U . . .
C10 C 0.500000 0.1452(3) 0.2450(5) 0.077(2) Uani 1 2 d DS TU P . .
C11 C 0.7050(4) 0.3396(3) 0.4200(4) 0.091(2) Uani 1 1 d . . . . .
H11A H 0.744380 0.336842 0.390731 0.137 Uiso 1 1 calc R U . . .
H11B H 0.710098 0.325165 0.475218 0.137 Uiso 1 1 calc R U . . .
H11C H 0.692177 0.378198 0.422791 0.137 Uiso 1 1 calc R U . . .
C12 C 0.7237(2) 0.2244(2) 0.3524(3) 0.0587(14) Uani 1 1 d . . . . .
H12 H 0.752336 0.248800 0.327560 0.070 Uiso 1 1 calc R U . . .
C13 C 0.7383(3) 0.1694(3) 0.3568(4) 0.0701(16) Uani 1 1 d . . . . .
H13 H 0.776163 0.156013 0.334916 0.084 Uiso 1 1 calc R U . . .
C14 C 0.6963(3) 0.1338(3) 0.3943(4) 0.0749(18) Uani 1 1 d . . . . .
H14 H 0.706554 0.096017 0.399338 0.090 Uiso 1 1 calc R U . . .
C15 C 0.6239(4) 0.0953(3) 0.5502(5) 0.107(3) Uani 1 1 d . . . . .
H15A H 0.663397 0.075966 0.542933 0.160 Uiso 1 1 calc R U . . .
H15B H 0.594425 0.071121 0.577963 0.160 Uiso 1 1 calc R U . . .
H15C H 0.630660 0.128372 0.582967 0.160 Uiso 1 1 calc R U . . .
C16 C 0.5587(2) 0.2444(2) 0.5217(3) 0.0488(11) Uani 1 1 d . . . . .
C17 C 0.6140(3) 0.2513(3) 0.5752(3) 0.0725(17) Uani 1 1 d . . . . .
H17A H 0.640421 0.218719 0.571141 0.109 Uiso 1 1 calc R U . . .
H17B H 0.600427 0.256074 0.631578 0.109 Uiso 1 1 calc R U . . .
H17C H 0.637436 0.283787 0.557948 0.109 Uiso 1 1 calc R U . . .
C18 C 0.500000 0.3358(3) 0.3010(4) 0.0469(15) Uani 1 2 d DS T P . .
C19 C 0.500000 0.3615(3) 0.2252(4) 0.0536(18) Uani 1 2 d DS T P . .
H19 H 0.500000 0.340565 0.176467 0.064 Uiso 1 2 calc R U P . .
C20 C 0.500000 0.4188(3) 0.2228(4) 0.064(2) Uani 1 2 d DS T P . .
H20 H 0.500000 0.436676 0.171484 0.077 Uiso 1 2 calc R U P . .
C21 C 0.500000 0.4508(3) 0.2929(5) 0.073(2) Uani 1 2 d DS T P . .
H21 H 0.500000 0.489750 0.290098 0.088 Uiso 1 2 calc R U P . .
C22 C 0.500000 0.4238(3) 0.3669(5) 0.069(2) Uani 1 2 d DS T P . .
H22 H 0.500000 0.444865 0.415503 0.082 Uiso 1 2 calc R U P . .
C23 C 0.500000 0.3661(3) 0.3727(4) 0.0543(17) Uani 1 2 d DS T P . .
H23 H 0.500000 0.348364 0.424118 0.065 Uiso 1 2 calc R U P . .
C8 C 0.4386(2) 0.1382(6) 0.2191(7) 0.078(3) Uani 0.5 1 d D U P . .
H8 H 0.408063 0.150602 0.256425 0.094 Uiso 0.5 1 calc R U P . .
C9 C 0.4146(7) 0.1153(5) 0.1456(5) 0.078(3) Uani 0.5 1 d D U P . .
H9 H 0.371610 0.112985 0.133492 0.094 Uiso 0.5 1 calc R U P . .
C25 C 0.4776(7) 0.1042(8) 0.1195(8) 0.087(4) Uani 0.5 1 d D U P . .
H25 H 0.446934 0.091643 0.082394 0.105 Uiso 0.5 1 calc R U P . .
C26 C 0.4542(5) 0.1271(6) 0.1913(7) 0.090(4) Uani 0.5 1 d D U P . .
H26 H 0.411090 0.130113 0.202428 0.108 Uiso 0.5 1 calc R U P . .
C27 C 0.4612(7) 0.0967(9) 0.0936(9) 0.091(4) Uani 0.5 1 d D U P . .
H27 H 0.451817 0.079726 0.043070 0.109 Uiso 0.5 1 calc R U P . .

loop_
_atom_site_aniso_label
_atom_site_aniso_U_11
_atom_site_aniso_U_22
_atom_site_aniso_U_33
_atom_site_aniso_U_23
_atom_site_aniso_U_13
_atom_site_aniso_U_12
Al1 0.0486(11) 0.0425(10) 0.0352(10) -0.0007(8) 0.000 0.000
N1 0.049(2) 0.047(2) 0.041(2) 0.0023(17) -0.0023(17) -0.0019(17)
O2 0.069(3) 0.047(3) 0.045(3) -0.009(2) 0.000 0.000
O3 0.063(3) 0.048(3) 0.043(3) 0.008(2) 0.000 0.000
C2 0.073(5) 0.047(4) 0.037(3) -0.002(3) 0.000 0.000
C1 0.064(3) 0.069(4) 0.055(3) 0.017(3) 0.009(3) 0.004(3)
C24 0.058(3) 0.051(3) 0.047(3) -0.001(2) 0.004(2) -0.006(2)
C3 0.049(3) 0.058(3) 0.043(3) 0.001(2) -0.006(2) -0.002(2)
C4 0.046(3) 0.055(3) 0.043(3) 0.005(2) 0.001(2) 0.003(2)
C5 0.053(3) 0.056(3) 0.084(4) 0.018(3) 0.001(3) 0.008(3)
C6 0.058(4) 0.068(4) 0.131(6) 0.041(4) 0.017(4) 0.013(3)
C7 0.079(5) 0.073(5) 0.147(7) 0.040(5) -0.008(5) -0.004(4)
C10 0.140(8) 0.052(4) 0.039(4) -0.002(3) 0.000 0.000
C11 0.110(6) 0.080(5) 0.085(5) 0.001(4) -0.016(4) -0.038(4)
C12 0.051(3) 0.074(4) 0.051(3) 0.013(3) 0.003(2) -0.002(3)
C13 0.055(3) 0.075(4) 0.080(4) 0.013(3) 0.004(3) 0.012(3)
C14 0.054(3) 0.068(4) 0.103(5) 0.019(3) 0.007(3) 0.012(3)
C15 0.130(7) 0.086(5) 0.104(6) 0.033(4) 0.041(5) -0.001(5)
C16 0.064(3) 0.048(3) 0.035(2) 0.002(2) -0.006(2) -0.003(2)
C17 0.081(4) 0.085(4) 0.052(3) -0.002(3) -0.024(3) -0.011(3)
C18 0.053(4) 0.042(4) 0.046(4) 0.005(3) 0.000 0.000
C19 0.061(4) 0.052(4) 0.047(4) 0.008(3) 0.000 0.000
C20 0.077(5) 0.065(5) 0.052(4) 0.021(4) 0.000 0.000
C21 0.094(7) 0.054(5) 0.072(6) 0.007(4) 0.000 0.000
C22 0.093(6) 0.052(4) 0.061(5) -0.006(4) 0.000 0.000
C23 0.063(5) 0.054(4) 0.046(4) 0.003(3) 0.000 0.000
C8 0.140(7) 0.063(6) 0.031(5) -0.014(5) -0.018(5) -0.011(6)
C9 0.134(9) 0.065(6) 0.035(5) -0.004(5) -0.012(5) -0.018(6)
C25 0.145(11) 0.066(7) 0.052(7) -0.006(6) -0.021(7) -0.021(7)
C26 0.167(9) 0.060(7) 0.044(7) -0.010(5) -0.027(6) -0.018(6)
C27 0.158(11) 0.069(8) 0.045(7) -0.009(6) -0.003(7) -0.005(8)

loop_
_atom_type_symbol
_atom_type_description
_atom_type_scat_dispersion_real
_atom_type_scat_dispersion_imag
_atom_type_scat_source
C C 0.0181 0.0091 'International Tables Vol C Tables 4.2.6.8 and 6.1.1.4'
H H 0.0000 0.0000 'International Tables Vol C Tables 4.2.6.8 and 6.1.1.4'
Al Al 0.2130 0.2455 'International Tables Vol C Tables 4.2.6.8 and 6.1.1.4'
N N 0.0311 0.0180 'International Tables Vol C Tables 4.2.6.8 and 6.1.1.4'
O O 0.0492 0.0322 'International Tables Vol C Tables 4.2.6.8 and 6.1.1.4'

loop_
_geom_angle_atom_site_label_1
_geom_angle_atom_site_label_2
_geom_angle_atom_site_label_3
_geom_angle
_geom_angle_site_symmetry_1
_geom_angle_site_symmetry_3
_geom_angle_publ_flag
N1 Al1 N1 97.9(3) 10_655 . ?
O2 Al1 N1 110.11(17) . . ?
O2 Al1 N1 110.11(17) . 10_655 ?
O2 Al1 O3 109.3(2) . . ?
O3 Al1 N1 114.50(16) . . ?
O3 Al1 N1 114.50(16) . 10_655 ?
C4 N1 Al1 118.2(3) . . ?
C16 N1 Al1 123.1(3) . . ?
C16 N1 C4 118.7(4) . . ?
C10 O2 Al1 143.1(5) . . ?
C18 O3 Al1 140.9(4) . . ?
C16 C2 H2 115.8 . . ?
C16 C2 H2 115.8 10_655 . ?
C16 C2 C16 128.3(6) . 10_655 ?
H1A C1 H1B 109.5 . . ?
H1A C1 H1C 109.5 . . ?
H1B C1 H1C 109.5 . . ?
C24 C1 H1A 109.5 . . ?
C24 C1 H1B 109.5 . . ?
C24 C1 H1C 109.5 . . ?
C1 C24 H24 108.3 . . ?
C1 C24 C11 109.7(5) . . ?
C3 C24 C1 111.7(4) . . ?
C3 C24 H24 108.3 . . ?
C3 C24 C11 110.4(5) . . ?
C11 C24 H24 108.3 . . ?
C4 C3 C24 123.5(5) . . ?
C12 C3 C24 119.3(5) . . ?
C12 C3 C4 117.2(5) . . ?
C3 C4 N1 119.4(4) . . ?
C5 C4 N1 118.7(4) . . ?
C5 C4 C3 121.8(5) . . ?
C4 C5 C6 122.8(5) . . ?
C14 C5 C4 118.5(5) . . ?
C14 C5 C6 118.6(5) . . ?
C5 C6 H6 107.3 . . ?
C5 C6 C7 112.4(6) . . ?
C5 C6 C15 110.9(6) . . ?
C7 C6 H6 107.3 . . ?
C7 C6 C15 111.2(6) . . ?
C15 C6 H6 107.3 . . ?
C6 C7 H7A 109.5 . . ?
C6 C7 H7B 109.5 . . ?
C6 C7 H7C 109.5 . . ?
H7A C7 H7B 109.5 . . ?
H7A C7 H7C 109.5 . . ?
H7B C7 H7C 109.5 . . ?
O2 C10 C8 109.1(6) . . ?
O2 C10 C8 109.1(6) . 10_655 ?
O2 C10 C26 134.9(6) . . ?
O2 C10 C26 134.9(6) . 10_655 ?
C8 C10 C8 141.7(11) . 10_655 ?
C26 C10 C8 25.9(6) . . ?
C26 C10 C8 25.9(6) 10_655 10_655 ?
C26 C10 C8 115.9(10) 10_655 . ?
C26 C10 C8 115.9(10) . 10_655 ?
C26 C10 C26 90.0(12) . 10_655 ?
C24 C11 H11A 109.5 . . ?
C24 C11 H11B 109.5 . . ?
C24 C11 H11C 109.5 . . ?
H11A C11 H11B 109.5 . . ?
H11A C11 H11C 109.5 . . ?
H11B C11 H11C 109.5 . . ?
C3 C12 H12 118.8 . . ?
C13 C12 C3 122.4(5) . . ?
C13 C12 H12 118.8 . . ?
C12 C13 H13 120.7 . . ?
C12 C13 C14 118.5(6) . . ?
C14 C13 H13 120.7 . . ?
C5 C14 C13 121.5(6) . . ?
C5 C14 H14 119.2 . . ?
C13 C14 H14 119.2 . . ?
C6 C15 H15A 109.5 . . ?
C6 C15 H15B 109.5 . . ?
C6 C15 H15C 109.5 . . ?
H15A C15 H15B 109.5 . . ?
H15A C15 H15C 109.5 . . ?
H15B C15 H15C 109.5 . . ?
N1 C16 C2 121.5(5) . . ?
N1 C16 C17 120.6(5) . . ?
C2 C16 C17 117.9(5) . . ?
C16 C17 H17A 109.5 . . ?
C16 C17 H17B 109.5 . . ?
C16 C17 H17C 109.5 . . ?
H17A C17 H17B 109.5 . . ?
H17A C17 H17C 109.5 . . ?
H17B C17 H17C 109.5 . . ?
O3 C18 C19 117.9(6) . . ?
O3 C18 C23 120.8(5) . . ?
C23 C18 C19 121.3(6) . . ?
C18 C19 H19 120.9 . . ?
C20 C19 C18 118.2(6) . . ?
C20 C19 H19 120.9 . . ?
C19 C20 H20 118.8 . . ?
C21 C20 C19 122.4(7) . . ?
C21 C20 H20 118.8 . . ?
C20 C21 H21 121.2 . . ?
C22 C21 C20 117.6(7) . . ?
C22 C21 H21 121.2 . . ?
C21 C22 H22 118.9 . . ?
C21 C22 C23 122.2(7) . . ?
C23 C22 H22 118.9 . . ?
C18 C23 C22 118.2(6) . . ?
C18 C23 H23 120.9 . . ?
C22 C23 H23 120.9 . . ?
C10 C8 H8 114.8 . . ?
C10 C8 C9 130.4(11) . . ?
C9 C8 H8 114.8 . . ?
C8 C9 H9 123.7 . . ?
C27 C9 C8 112.6(12) . . ?
C27 C9 H9 123.7 . . ?
C26 C25 H25 175.6 10_655 . ?
C26 C25 H25 114.8 . . ?
C26 C25 C26 69.5(7) . 10_655 ?
C27 C25 H25 114.8 10_655 . ?
C27 C25 C26 60.9(7) 10_655 10_655 ?
C27 C25 C26 130.4(11) 10_655 . ?
C10 C26 C25 113.8(11) . . ?
C10 C26 H26 123.1 . . ?
C25 C26 H26 123.1 . . ?
C9 C27 C25 116.8(11) . 10_655 ?
C9 C27 H27 121.6 . . ?
C25 C27 H27 121.6 10_655 . ?

loop_
_geom_bond_atom_site_label_1
_geom_bond_atom_site_label_2
_geom_bond_distance
_geom_bond_site_symmetry_2
_geom_bond_publ_flag
Al1 N1 1.864(4) . ?
Al1 N1 1.864(4) 10_655 ?
Al1 O2 1.698(5) . ?
Al1 O3 1.719(5) . ?
N1 C4 1.472(6) . ?
N1 C16 1.338(6) . ?
O2 C10 1.308(9) . ?
O3 C18 1.359(7) . ?
C2 H2 0.9500 . ?
C2 C16 1.407(6) 10_655 ?
C2 C16 1.407(6) . ?
C1 H1A 0.9800 . ?
C1 H1B 0.9800 . ?
C1 H1C 0.9800 . ?
C1 C24 1.529(7) . ?
C24 H24 1.0000 . ?
C24 C3 1.510(7) . ?
C24 C11 1.534(8) . ?
C3 C4 1.409(7) . ?
C3 C12 1.395(7) . ?
C4 C5 1.387(7) . ?
C5 C6 1.517(8) . ?
C5 C14 1.384(8) . ?
C6 H6 1.0000 . ?
C6 C7 1.539(10) . ?
C6 C15 1.543(10) . ?
C7 H7A 0.9800 . ?
C7 H7B 0.9800 . ?
C7 H7C 0.9800 . ?
C10 C8 1.403(2) 10_655 ?
C10 C8 1.402(2) . ?
C10 C26 1.398(2) 10_655 ?
C10 C26 1.398(2) . ?
C11 H11A 0.9800 . ?
C11 H11B 0.9800 . ?
C11 H11C 0.9800 . ?
C12 H12 0.9500 . ?
C12 C13 1.377(8) . ?
C13 H13 0.9500 . ?
C13 C14 1.398(8) . ?
C14 H14 0.9500 . ?
C15 H15A 0.9800 . ?
C15 H15B 0.9800 . ?
C15 H15C 0.9800 . ?
C16 C17 1.493(7) . ?
C17 H17A 0.9800 . ?
C17 H17B 0.9800 . ?
C17 H17C 0.9800 . ?
C18 C19 1.397(7) . ?
C18 C23 1.392(7) . ?
C19 H19 0.9500 . ?
C19 C20 1.396(7) . ?
C20 H20 0.9500 . ?
C20 C21 1.391(8) . ?
C21 H21 0.9500 . ?
C21 C22 1.384(8) . ?
C22 H22 0.9500 . ?
C22 C23 1.407(7) . ?
C23 H23 0.9500 . ?
C8 H8 0.9500 . ?
C8 C9 1.429(8) . ?
C9 H9 0.9500 . ?
C9 C27 1.397(10) . ?
C25 H25 0.9500 . ?
C25 C26 1.969(18) 10_655 ?
C25 C26 1.401(9) . ?
C25 C27 1.400(9) 10_655 ?
C26 H26 0.9500 . ?
C27 H27 0.9500 . ?

loop_
_geom_torsion_atom_site_label_1
_geom_torsion_atom_site_label_2
_geom_torsion_atom_site_label_3
_geom_torsion_atom_site_label_4
_geom_torsion
_geom_torsion_site_symmetry_1
_geom_torsion_site_symmetry_2
_geom_torsion_site_symmetry_3
_geom_torsion_site_symmetry_4
_geom_torsion_publ_flag
Al1 N1 C4 C3 89.8(5) . . . . ?
Al1 N1 C4 C5 -88.0(5) . . . . ?
Al1 N1 C16 C2 8.9(7) . . . . ?
Al1 N1 C16 C17 -171.9(4) . . . . ?
Al1 O2 C10 C8 -89.7(9) . . . . ?
Al1 O2 C10 C8 89.7(9) . . . 10_655 ?
Al1 O2 C10 C26 93.8(13) . . . 10_655 ?
Al1 O2 C10 C26 -93.8(13) . . . . ?
Al1 O3 C18 C19 180.000(1) . . . . ?
Al1 O3 C18 C23 0.000(2) . . . . ?
N1 Al1 N1 C4 159.1(3) 10_655 . . . ?
N1 Al1 N1 C16 -20.4(5) 10_655 . . . ?
N1 Al1 O2 C10 -126.58(15) . . . . ?
N1 Al1 O2 C10 126.59(15) 10_655 . . . ?
N1 Al1 O3 C18 -55.96(16) . . . . ?
N1 Al1 O3 C18 55.96(16) 10_655 . . . ?
N1 C4 C5 C6 -6.7(9) . . . . ?
N1 C4 C5 C14 176.4(5) . . . . ?
O2 Al1 N1 C4 44.3(4) . . . . ?
O2 Al1 N1 C16 -135.3(4) . . . . ?
O2 Al1 O3 C18 180.000(1) . . . . ?
O2 C10 C8 C9 -177.4(14) . . . . ?
O2 C10 C26 C25 -175.8(13) . . . . ?
O3 Al1 N1 C4 -79.3(4) . . . . ?
O3 Al1 N1 C16 101.1(4) . . . . ?
O3 Al1 O2 C10 0.000(1) . . . . ?
O3 C18 C19 C20 180.000(1) . . . . ?
O3 C18 C23 C22 180.000(2) . . . . ?
C1 C24 C3 C4 -116.2(5) . . . . ?
C1 C24 C3 C12 61.5(6) . . . . ?
C24 C3 C4 N1 2.7(7) . . . . ?
C24 C3 C4 C5 -179.6(5) . . . . ?
C24 C3 C12 C13 -179.4(5) . . . . ?
C3 C4 C5 C6 175.6(6) . . . . ?
C3 C4 C5 C14 -1.4(9) . . . . ?
C3 C12 C13 C14 -0.7(9) . . . . ?
C4 N1 C16 C2 -170.7(5) . . . . ?
C4 N1 C16 C17 8.6(7) . . . . ?
C4 C3 C12 C13 -1.6(8) . . . . ?
C4 C5 C6 C7 129.5(6) . . . . ?
C4 C5 C6 C15 -105.3(7) . . . . ?
C4 C5 C14 C13 -1.1(10) . . . . ?
C6 C5 C14 C13 -178.1(6) . . . . ?
C10 C8 C9 C27 1(2) . . . . ?
C11 C24 C3 C4 121.5(6) . . . . ?
C11 C24 C3 C12 -60.7(6) . . . . ?
C12 C3 C4 N1 -175.1(4) . . . . ?
C12 C3 C4 C5 2.6(8) . . . . ?
C12 C13 C14 C5 2.1(10) . . . . ?
C14 C5 C6 C7 -53.6(8) . . . . ?
C14 C5 C6 C15 71.7(9) . . . . ?
C16 N1 C4 C3 -90.6(6) . . . . ?
C16 N1 C4 C5 91.6(6) . . . . ?
C16 C2 C16 N1 10.2(11) 10_655 . . . ?
C16 C2 C16 C17 -169.1(5) 10_655 . . . ?
C18 C19 C20 C21 0.000(2) . . . . ?
C19 C18 C23 C22 0.000(2) . . . . ?
C19 C20 C21 C22 0.000(2) . . . . ?
C20 C21 C22 C23 0.000(2) . . . . ?
C21 C22 C23 C18 0.000(2) . . . . ?
C23 C18 C19 C20 0.000(2) . . . . ?
C8 C10 C8 C9 3(4) 10_655 . . . ?
C8 C10 C26 C25 0.5(16) 10_655 . . . ?
C8 C10 C26 C25 175(4) . . . . ?
C8 C9 C27 C25 -1(3) . . . 10_655 ?
C26 C10 C8 C9 -0.2(19) 10_655 . . . ?
C26 C10 C8 C9 -4.0(17) . . . . ?
C26 C10 C26 C25 -1(2) 10_655 . . . ?
C26 C25 C26 C10 0.9(16) 10_655 . . . ?
C27 C25 C26 C10 0(4) 10_655 . . . ?
